data_7116885
loop_
_publ_author_name
'Hideki Abe'
'Yuri Horii'
'Megumi Hagiwara'
'Toyoharu Kobayashi'
'Hisanaka Ito'

_publ_section_title
;
 Stereoselective synthesis of a highly oxygenated
 decahydrocyclopenta[g]chromene derivative: the common tricyclic framework
 of leucosceptrine and leucosesterterpenone
;
_journal_name_full Chem.Commun.
_journal_page_first 6108
_journal_paper_doi 10.1039/C5cc00879D
_journal_volume 51
_journal_year 2015
_chemical_formula_moiety 'C29 H46 O5 Si'
_chemical_formula_sum 'C29 H46 O5 Si'
_chemical_formula_weight 502.75
_space_group_IT_number 2
_symmetry_cell_setting triclinic
_symmetry_space_group_name_Hall '-P 1'
_symmetry_space_group_name_H-M 'P -1'
_atom_sites_solution_hydrogens geom
_atom_sites_solution_primary direct
_atom_sites_solution_secondary difmap
_audit_creation_date 'December 19 2013'
_audit_creation_method SHELXL-97
_audit_update_record
;
2014-12-20 deposited with the CCDC.
2015-02-26 downloaded from the CCDC.
;
_cell_angle_alpha 113.7770(6)
_cell_angle_beta 91.5850(6)
_cell_angle_gamma 102.5500(6)
_cell_formula_units_Z 2
_cell_length_a 10.3975(6)
_cell_length_b 11.1440(6)
_cell_length_c 13.6268(8)
_cell_measurement_reflns_used 7066
_cell_measurement_temperature 90
_cell_measurement_theta_max 27.61
_cell_measurement_theta_min 2.44
_cell_volume 1398.60(14)
_computing_cell_refinement 'APEX2 (Bruker AXS, 2006)'
_computing_data_collection 'APEX2 (Bruker AXS, 2006)'
_computing_data_reduction 'SAINT (Bruker AXS, 2004)'
_computing_molecular_graphics 'XSHEL (Bruker AXS,2002)'
_computing_publication_material 'XCIF (Bruker AXS, 2001)'
_computing_structure_refinement 'SHELXL-97 (Sheldrick, 1997)'
_computing_structure_solution 'SHELXS-97 (Sheldrick, 1997)'
_diffrn_ambient_temperature 90
_diffrn_detector_area_resol_mean 8.333
_diffrn_measured_fraction_theta_full 0.998
_diffrn_measured_fraction_theta_max 0.998
_diffrn_measurement_device_type 'Bruker APEXII CCD area detector'
_diffrn_measurement_method 'phi and omega scans'
_diffrn_radiation_monochromator 'Bruker Helios multilayer confocal mirror'
_diffrn_radiation_source 'Bruker TXS fine-focus rotating anode'
_diffrn_radiation_type MoK\a
_diffrn_radiation_wavelength 0.71073
_diffrn_reflns_av_R_equivalents 0.0199
_diffrn_reflns_av_sigmaI/netI 0.0219
_diffrn_reflns_limit_h_max 12
_diffrn_reflns_limit_h_min -12
_diffrn_reflns_limit_k_max 13
_diffrn_reflns_limit_k_min -13
_diffrn_reflns_limit_l_max 16
_diffrn_reflns_limit_l_min -16
_diffrn_reflns_number 13770
_diffrn_reflns_theta_full 25.03
_diffrn_reflns_theta_max 25.03
_diffrn_reflns_theta_min 2.06
_exptl_absorpt_coefficient_mu 0.119
_exptl_absorpt_correction_T_max 0.9835
_exptl_absorpt_correction_T_min 0.9765
_exptl_absorpt_correction_type analytical
_exptl_absorpt_process_details
;
Crystal Faces plugin in Bruker APEX2 software
;
_exptl_crystal_colour colorless
_exptl_crystal_density_diffrn 1.194
_exptl_crystal_density_method 'not measured'
_exptl_crystal_description prism
_exptl_crystal_F_000 548
_exptl_crystal_size_max 0.20
_exptl_crystal_size_mid 0.15
_exptl_crystal_size_min 0.14
_refine_diff_density_max 0.362
_refine_diff_density_min -0.277
_refine_diff_density_rms 0.040
_refine_ls_extinction_method none
_refine_ls_goodness_of_fit_ref 1.024
_refine_ls_hydrogen_treatment constr
_refine_ls_matrix_type full
_refine_ls_number_parameters 381
_refine_ls_number_reflns 4936
_refine_ls_number_restraints 200
_refine_ls_restrained_S_all 1.008
_refine_ls_R_factor_all 0.0369
_refine_ls_R_factor_gt 0.0332
_refine_ls_shift/su_max 0.001
_refine_ls_shift/su_mean 0.000
_refine_ls_structure_factor_coef Fsqd
_refine_ls_weighting_details 'calc w=1/[\s^2^(Fo^2^)+(0.0371P)^2^+0.7570P] where P=(Fo^2^+2Fc^2^)/3'
_refine_ls_weighting_scheme calc
_refine_ls_wR_factor_gt 0.0820
_refine_ls_wR_factor_ref 0.0850
_reflns_number_gt 4480
_reflns_number_total 4936
_reflns_threshold_expression >2sigma(I)
_cod_data_source_file c5cc00879d2.cif
_cod_data_source_block p-1_a
_cod_original_sg_symbol_Hall '-P 1 '
_cod_original_sg_symbol_H-M 'P -1  '
_cod_database_code 7116885

loop_
_symmetry_equiv_pos_as_xyz
'x, y, z'
'-x, -y, -z'

loop_
_atom_site_label
_atom_site_type_symbol
_atom_site_fract_x
_atom_site_fract_y
_atom_site_fract_z
_atom_site_U_iso_or_equiv
_atom_site_adp_type
_atom_site_occupancy
_atom_site_symmetry_multiplicity
_atom_site_calc_flag
_atom_site_refinement_flags
_atom_site_disorder_assembly
_atom_site_disorder_group
C1 C 0.13952(12) 0.70765(13) 0.68331(10) 0.0124(3) Uani 1 1 d U . .
C2 C 0.09305(12) 0.82969(13) 0.76363(10) 0.0126(3) Uani 1 1 d U . .
H2 H 0.1367 0.8516 0.8372 0.015 Uiso 1 1 calc R . .
C3 C 0.12384(13) 0.96384(13) 0.74889(11) 0.0163(3) Uani 1 1 d U . .
H3 H 0.1348 0.9438 0.6716 0.020 Uiso 1 1 calc R . .
C4 C -0.00217(14) 1.01853(14) 0.77760(12) 0.0197(3) Uani 1 1 d U . .
H4A H 0.0230 1.1160 0.8272 0.024 Uiso 1 1 calc R . .
H4B H -0.0556 1.0062 0.7114 0.024 Uiso 1 1 calc R . .
C5 C -0.08075(14) 0.93541(13) 0.83254(11) 0.0171(3) Uani 1 1 d U . .
H5A H -0.0453 0.9708 0.9098 0.021 Uiso 1 1 calc R . .
H5B H -0.1763 0.9338 0.8264 0.021 Uiso 1 1 calc R . .
C6 C -0.05770(13) 0.79582(13) 0.76733(10) 0.0130(3) Uani 1 1 d U . .
H6 H -0.1030 0.7616 0.6920 0.016 Uiso 1 1 calc R . .
C7 C -0.09966(12) 0.68418(13) 0.80627(10) 0.0129(3) Uani 1 1 d U . .
H7 H -0.0480 0.7135 0.8785 0.015 Uiso 1 1 calc R . .
C8 C -0.06010(12) 0.55978(13) 0.72512(10) 0.0126(3) Uani 1 1 d U . .
C9 C -0.08124(13) 0.32716(13) 0.68456(11) 0.0168(3) Uani 1 1 d U . .
H9A H -0.1595 0.2840 0.6283 0.020 Uiso 1 1 calc R . .
H9B H -0.0800 0.2680 0.7225 0.020 Uiso 1 1 calc R . .
C10 C 0.04189(13) 0.33560(13) 0.63052(10) 0.0150(3) Uani 1 1 d U . .
C11 C 0.11935(13) 0.45379(13) 0.64202(10) 0.0134(3) Uani 1 1 d U . .
H11 H 0.1928 0.4546 0.6022 0.016 Uiso 1 1 calc R . .
C12 C 0.09291(12) 0.58715(13) 0.71729(10) 0.0118(3) Uani 1 1 d U . .
C13 C 0.24821(15) 1.06741(14) 0.82211(13) 0.0253(3) Uani 1 1 d U . .
H13A H 0.2350 1.0916 0.8980 0.038 Uiso 1 1 calc R . .
H13B H 0.2642 1.1488 0.8082 0.038 Uiso 1 1 calc R . .
H13C H 0.3250 1.0281 0.8069 0.038 Uiso 1 1 calc R . .
C14 C -0.24789(13) 0.65265(14) 0.81722(12) 0.0186(3) Uani 1 1 d U . .
H14A H -0.2687 0.7328 0.8722 0.028 Uiso 1 1 calc R . .
H14B H -0.2700 0.5774 0.8387 0.028 Uiso 1 1 calc R . .
H14C H -0.2999 0.6275 0.7477 0.028 Uiso 1 1 calc R . .
C15 C 0.06855(15) 0.20152(14) 0.56167(12) 0.0217(3) Uani 1 1 d U . .
H15A H 0.1439 0.2156 0.5225 0.033 Uiso 1 1 calc R . .
H15B H -0.0103 0.1433 0.5098 0.033 Uiso 1 1 calc R . .
H15C H 0.0895 0.1581 0.6078 0.033 Uiso 1 1 calc R . .
C16 C 0.28982(13) 0.75177(13) 0.68643(11) 0.0148(3) Uani 1 1 d U . .
H16A H 0.3109 0.8251 0.6616 0.018 Uiso 1 1 calc R . .
H16B H 0.3326 0.7883 0.7619 0.018 Uiso 1 1 calc R . .
C17 C 0.48272(14) 0.68427(16) 0.62273(12) 0.0222(3) Uani 1 1 d U . .
H17A H 0.5190 0.6033 0.5972 0.027 Uiso 1 1 calc R A 1
H17B H 0.5237 0.7433 0.6982 0.027 Uiso 1 1 calc R A 1
C24 C 0.39327(14) 0.51930(16) 0.80463(12) 0.0236(3) Uani 1 1 d U . .
H24A H 0.3563 0.4438 0.7344 0.035 Uiso 1 1 calc R . .
H24B H 0.4492 0.4904 0.8455 0.035 Uiso 1 1 calc R . .
H24C H 0.4469 0.5955 0.7933 0.035 Uiso 1 1 calc R . .
C25 C 0.15747(14) 0.42706(14) 0.90475(12) 0.0196(3) Uani 1 1 d U . .
H25A H 0.0764 0.4484 0.9347 0.029 Uiso 1 1 calc R . .
H25B H 0.2110 0.4099 0.9557 0.029 Uiso 1 1 calc R . .
H25C H 0.1336 0.3463 0.8359 0.029 Uiso 1 1 calc R . .
C26 C 0.32543(13) 0.72106(13) 1.01651(11) 0.0162(3) Uani 1 1 d U . .
C27 C 0.39669(16) 0.84722(15) 1.00123(13) 0.0280(4) Uani 1 1 d U . .
H27A H 0.3333 0.8739 0.9645 0.042 Uiso 1 1 calc R . .
H27B H 0.4688 0.8267 0.9574 0.042 Uiso 1 1 calc R . .
H27C H 0.4335 0.9215 1.0720 0.042 Uiso 1 1 calc R . .
C28 C 0.21301(16) 0.75443(16) 1.08497(12) 0.0278(4) Uani 1 1 d U . .
H28A H 0.2494 0.8326 1.1538 0.042 Uiso 1 1 calc R . .
H28B H 0.1706 0.6763 1.0989 0.042 Uiso 1 1 calc R . .
H28C H 0.1471 0.7757 1.0460 0.042 Uiso 1 1 calc R . .
C29 C 0.42562(15) 0.68389(16) 1.07724(13) 0.0265(3) Uani 1 1 d U . .
H29A H 0.4985 0.6631 1.0344 0.040 Uiso 1 1 calc R . .
H29B H 0.3811 0.6045 1.0889 0.040 Uiso 1 1 calc R . .
H29C H 0.4612 0.7603 1.1472 0.040 Uiso 1 1 calc R . .
O1 O 0.08377(9) 0.67012(9) 0.57416(7) 0.0142(2) Uani 1 1 d U . .
H1 H 0.0013 0.6386 0.5670 0.021 Uiso 1 1 calc R . .
O2 O -0.13386(9) 0.52351(9) 0.62335(7) 0.0146(2) Uani 1 1 d U . .
H2A H -0.1115 0.4583 0.5757 0.022 Uiso 1 1 calc R . .
O3 O -0.09637(9) 0.45506(9) 0.76050(7) 0.0148(2) Uani 1 1 d U . .
O4 O 0.34253(9) 0.64325(10) 0.62041(8) 0.0190(2) Uani 1 1 d U B .
O5 O 0.16105(8) 0.63475(9) 0.82429(7) 0.0124(2) Uani 1 1 d U . .
Si1 Si 0.25521(3) 0.57270(3) 0.88180(3) 0.01175(10) Uani 1 1 d U . .
C18 C 0.5201(13) 0.7610(10) 0.5515(7) 0.017(2) Uani 0.592(18) 1 d PDU B 1
C19 C 0.6230(10) 0.8774(8) 0.5834(7) 0.0256(13) Uani 0.592(18) 1 d PDU B 1
H19 H 0.6715 0.9149 0.6536 0.031 Uiso 0.592(18) 1 calc PR B 1
C20 C 0.6560(6) 0.9395(6) 0.5148(8) 0.0295(16) Uani 0.592(18) 1 d PDU B 1
H20 H 0.7264 1.0191 0.5377 0.035 Uiso 0.592(18) 1 calc PR B 1
C21 C 0.5860(8) 0.8852(8) 0.4129(7) 0.0299(14) Uani 0.592(18) 1 d PDU B 1
H21 H 0.6102 0.9259 0.3645 0.036 Uiso 0.592(18) 1 calc PR B 1
C22 C 0.4813(8) 0.7721(8) 0.3808(5) 0.0267(12) Uani 0.592(18) 1 d PDU B 1
H22 H 0.4325 0.7361 0.3108 0.032 Uiso 0.592(18) 1 calc PR B 1
C23 C 0.4468(9) 0.7108(7) 0.4501(5) 0.0196(13) Uani 0.592(18) 1 d PDU B 1
H23 H 0.3729 0.6344 0.4284 0.023 Uiso 0.592(18) 1 calc PR B 1
C18B C 0.5255(18) 0.7654(15) 0.5621(10) 0.016(3) Uani 0.408(18) 1 d PDU B 2
C19B C 0.6238(13) 0.8854(12) 0.6134(9) 0.0184(18) Uani 0.408(18) 1 d PDU B 2
H19B H 0.6587 0.9135 0.6865 0.022 Uiso 0.408(18) 1 calc PR B 2
C20B C 0.6714(8) 0.9645(10) 0.5597(12) 0.031(2) Uani 0.408(18) 1 d PDU B 2
H20B H 0.7375 1.0470 0.5961 0.037 Uiso 0.408(18) 1 calc PR B 2
C21B C 0.6223(11) 0.9231(12) 0.4531(11) 0.029(2) Uani 0.408(18) 1 d PDU B 2
H21B H 0.6545 0.9774 0.4160 0.035 Uiso 0.408(18) 1 calc PR B 2
C22B C 0.5268(14) 0.8032(11) 0.4002(7) 0.034(2) Uani 0.408(18) 1 d PDU B 2
H22B H 0.4925 0.7757 0.3270 0.041 Uiso 0.408(18) 1 calc PR B 2
C23B C 0.4806(14) 0.7225(10) 0.4534(9) 0.026(3) Uani 0.408(18) 1 d PDU B 2
H23B H 0.4181 0.6378 0.4155 0.032 Uiso 0.408(18) 1 calc PR B 2

loop_
_atom_site_aniso_label
_atom_site_aniso_U_11
_atom_site_aniso_U_22
_atom_site_aniso_U_33
_atom_site_aniso_U_23
_atom_site_aniso_U_13
_atom_site_aniso_U_12
C1 0.0129(6) 0.0139(6) 0.0113(6) 0.0061(5) 0.0006(5) 0.0036(5)
C2 0.0121(6) 0.0131(6) 0.0124(6) 0.0052(5) -0.0001(5) 0.0030(5)
C3 0.0168(7) 0.0134(7) 0.0191(7) 0.0073(6) 0.0002(5) 0.0037(5)
C4 0.0201(7) 0.0137(7) 0.0256(8) 0.0075(6) 0.0016(6) 0.0066(6)
C5 0.0173(7) 0.0160(7) 0.0173(7) 0.0046(6) 0.0017(5) 0.0078(5)
C6 0.0131(6) 0.0134(6) 0.0123(6) 0.0045(5) 0.0007(5) 0.0049(5)
C7 0.0117(6) 0.0151(6) 0.0118(6) 0.0056(5) 0.0007(5) 0.0035(5)
C8 0.0120(6) 0.0132(6) 0.0128(6) 0.0064(5) -0.0010(5) 0.0018(5)
C9 0.0188(7) 0.0110(6) 0.0187(7) 0.0055(6) -0.0017(6) 0.0020(5)
C10 0.0179(7) 0.0158(7) 0.0113(6) 0.0054(5) -0.0031(5) 0.0055(5)
C11 0.0146(6) 0.0168(7) 0.0109(6) 0.0065(5) 0.0008(5) 0.0068(5)
C12 0.0118(6) 0.0142(6) 0.0099(6) 0.0053(5) -0.0002(5) 0.0040(5)
C13 0.0209(8) 0.0145(7) 0.0364(9) 0.0088(7) -0.0039(6) 0.0007(6)
C14 0.0147(7) 0.0215(7) 0.0222(7) 0.0108(6) 0.0046(6) 0.0064(6)
C15 0.0282(8) 0.0161(7) 0.0206(7) 0.0062(6) 0.0006(6) 0.0082(6)
C16 0.0141(7) 0.0159(7) 0.0163(7) 0.0083(6) 0.0035(5) 0.0044(5)
C17 0.0139(7) 0.0348(8) 0.0250(8) 0.0172(7) 0.0061(6) 0.0103(6)
C24 0.0206(7) 0.0375(9) 0.0219(8) 0.0165(7) 0.0062(6) 0.0171(7)
C25 0.0230(7) 0.0150(7) 0.0212(7) 0.0096(6) -0.0024(6) 0.0021(6)
C26 0.0159(7) 0.0160(7) 0.0155(7) 0.0080(6) -0.0033(5) -0.0004(5)
C27 0.0328(9) 0.0211(8) 0.0254(8) 0.0130(7) -0.0102(7) -0.0071(6)
C28 0.0284(8) 0.0252(8) 0.0182(7) -0.0016(6) 0.0016(6) 0.0047(7)
C29 0.0264(8) 0.0264(8) 0.0251(8) 0.0134(7) -0.0108(6) 0.0001(6)
O1 0.0126(5) 0.0179(5) 0.0131(5) 0.0080(4) 0.0001(4) 0.0032(4)
O2 0.0147(5) 0.0140(5) 0.0128(5) 0.0033(4) -0.0024(4) 0.0039(4)
O3 0.0154(5) 0.0130(5) 0.0174(5) 0.0080(4) 0.0031(4) 0.0029(4)
O4 0.0143(5) 0.0204(5) 0.0274(5) 0.0128(4) 0.0093(4) 0.0078(4)
O5 0.0121(4) 0.0138(4) 0.0113(4) 0.0052(4) -0.0006(3) 0.0038(4)
Si1 0.01085(18) 0.01343(18) 0.01279(19) 0.00686(15) 0.00094(14) 0.00402(14)
C18 0.017(4) 0.015(3) 0.022(4) 0.009(3) 0.012(2) 0.005(2)
C19 0.018(2) 0.026(2) 0.027(3) 0.005(2) 0.004(2) 0.0067(15)
C20 0.020(2) 0.021(2) 0.044(4) 0.011(3) 0.011(3) 0.0013(15)
C21 0.032(3) 0.032(3) 0.038(3) 0.022(3) 0.023(3) 0.016(2)
C22 0.033(3) 0.031(2) 0.021(2) 0.0116(17) 0.0106(16) 0.014(2)
C23 0.018(3) 0.022(2) 0.018(2) 0.0083(16) 0.0055(15) 0.0040(14)
C18B 0.009(4) 0.027(5) 0.012(4) 0.004(3) 0.002(3) 0.012(3)
C19B 0.013(3) 0.020(3) 0.021(4) 0.009(3) -0.001(3) 0.003(2)
C20B 0.020(2) 0.025(4) 0.053(5) 0.021(4) -0.001(3) 0.003(2)
C21B 0.032(5) 0.030(4) 0.039(5) 0.025(4) 0.022(4) 0.015(3)
C22B 0.048(6) 0.041(5) 0.019(3) 0.014(3) 0.008(3) 0.020(4)
C23B 0.029(6) 0.020(3) 0.025(3) 0.004(2) 0.002(3) 0.008(2)

loop_
_atom_type_symbol
_atom_type_description
_atom_type_scat_dispersion_real
_atom_type_scat_dispersion_imag
_atom_type_scat_source
C C 0.0033 0.0016 'International Tables Vol C Tables 4.2.6.8 and 6.1.1.4'
H H 0.0000 0.0000 'International Tables Vol C Tables 4.2.6.8 and 6.1.1.4'
O O 0.0106 0.0060 'International Tables Vol C Tables 4.2.6.8 and 6.1.1.4'
Si Si 0.0817 0.0704 'International Tables Vol C Tables 4.2.6.8 and 6.1.1.4'

loop_
_geom_angle_atom_site_label_1
_geom_angle_atom_site_label_2
_geom_angle_atom_site_label_3
_geom_angle
O1 C1 C16 105.96(10)
O1 C1 C2 110.82(10)
C16 C1 C2 108.17(10)
O1 C1 C12 110.65(10)
C16 C1 C12 113.99(10)
C2 C1 C12 107.26(10)
C6 C2 C1 112.47(10)
C6 C2 C3 104.81(10)
C1 C2 C3 118.81(11)
C6 C2 H2 106.7
C1 C2 H2 106.7
C3 C2 H2 106.7
C13 C3 C2 112.94(11)
C13 C3 C4 110.81(11)
C2 C3 C4 104.34(10)
C13 C3 H3 109.5
C2 C3 H3 109.5
C4 C3 H3 109.5
C5 C4 C3 105.58(11)
C5 C4 H4A 110.6
C3 C4 H4A 110.6
C5 C4 H4B 110.6
C3 C4 H4B 110.6
H4A C4 H4B 108.8
C6 C5 C4 101.47(11)
C6 C5 H5A 111.5
C4 C5 H5A 111.5
C6 C5 H5B 111.5
C4 C5 H5B 111.5
H5A C5 H5B 109.3
C5 C6 C7 119.59(11)
C5 C6 C2 101.96(10)
C7 C6 C2 111.25(10)
C5 C6 H6 107.8
C7 C6 H6 107.8
C2 C6 H6 107.8
C6 C7 C14 113.02(11)
C6 C7 C8 106.40(10)
C14 C7 C8 111.69(11)
C6 C7 H7 108.5
C14 C7 H7 108.5
C8 C7 H7 108.5
O3 C8 O2 110.70(10)
O3 C8 C7 107.47(10)
O2 C8 C7 106.51(10)
O3 C8 C12 108.64(10)
O2 C8 C12 110.79(10)
C7 C8 C12 112.69(10)
O3 C9 C10 114.21(11)
O3 C9 H9A 108.7
C10 C9 H9A 108.7
O3 C9 H9B 108.7
C10 C9 H9B 108.7
H9A C9 H9B 107.6
C11 C10 C9 121.83(12)
C11 C10 C15 123.29(13)
C9 C10 C15 114.87(12)
C10 C11 C12 121.49(12)
C10 C11 H11 119.3
C12 C11 H11 119.3
O5 C12 C11 111.25(10)
O5 C12 C8 107.68(10)
C11 C12 C8 107.04(10)
O5 C12 C1 104.92(10)
C11 C12 C1 115.16(10)
C8 C12 C1 110.61(10)
C3 C13 H13A 109.5
C3 C13 H13B 109.5
H13A C13 H13B 109.5
C3 C13 H13C 109.5
H13A C13 H13C 109.5
H13B C13 H13C 109.5
C7 C14 H14A 109.5
C7 C14 H14B 109.5
H14A C14 H14B 109.5
C7 C14 H14C 109.5
H14A C14 H14C 109.5
H14B C14 H14C 109.5
C10 C15 H15A 109.5
C10 C15 H15B 109.5
H15A C15 H15B 109.5
C10 C15 H15C 109.5
H15A C15 H15C 109.5
H15B C15 H15C 109.5
O4 C16 C1 112.06(10)
O4 C16 H16A 109.2
C1 C16 H16A 109.2
O4 C16 H16B 109.2
C1 C16 H16B 109.2
H16A C16 H16B 107.9
O4 C17 C18B 114.9(8)
O4 C17 C18 112.1(5)
C18B C17 C18 4.4(6)
O4 C17 H17A 109.2
C18B C17 H17A 110.5
C18 C17 H17A 109.2
O4 C17 H17B 109.2
C18B C17 H17B 104.8
C18 C17 H17B 109.2
H17A C17 H17B 107.9
Si1 C24 H24A 109.5
Si1 C24 H24B 109.5
H24A C24 H24B 109.5
Si1 C24 H24C 109.5
H24A C24 H24C 109.5
H24B C24 H24C 109.5
Si1 C25 H25A 109.5
Si1 C25 H25B 109.5
H25A C25 H25B 109.5
Si1 C25 H25C 109.5
H25A C25 H25C 109.5
H25B C25 H25C 109.5
C28 C26 C29 108.79(12)
C28 C26 C27 108.94(12)
C29 C26 C27 108.51(11)
C28 C26 Si1 109.71(9)
C29 C26 Si1 109.51(10)
C27 C26 Si1 111.32(9)
C26 C27 H27A 109.5
C26 C27 H27B 109.5
H27A C27 H27B 109.5
C26 C27 H27C 109.5
H27A C27 H27C 109.5
H27B C27 H27C 109.5
C26 C28 H28A 109.5
C26 C28 H28B 109.5
H28A C28 H28B 109.5
C26 C28 H28C 109.5
H28A C28 H28C 109.5
H28B C28 H28C 109.5
C26 C29 H29A 109.5
C26 C29 H29B 109.5
H29A C29 H29B 109.5
C26 C29 H29C 109.5
H29A C29 H29C 109.5
H29B C29 H29C 109.5
C1 O1 H1 109.5
C8 O2 H2A 109.5
C8 O3 C9 113.42(10)
C16 O4 C17 112.19(11)
C12 O5 Si1 133.83(8)
O5 Si1 C24 113.46(6)
O5 Si1 C25 112.46(6)
C24 Si1 C25 108.50(7)
O5 Si1 C26 102.75(5)
C24 Si1 C26 109.83(7)
C25 Si1 C26 109.70(6)
C19 C18 C23 118.6(3)
C19 C18 C17 123.3(5)
C23 C18 C17 118.1(4)
C20 C19 C18 121.1(3)
C20 C19 H19 119.4
C18 C19 H19 119.4
C21 C20 C19 119.6(3)
C21 C20 H20 120.2
C19 C20 H20 120.2
C22 C21 C20 120.3(3)
C22 C21 H21 119.9
C20 C21 H21 119.9
C21 C22 C23 120.2(3)
C21 C22 H22 119.9
C23 C22 H22 119.9
C22 C23 C18 120.1(3)
C22 C23 H23 119.9
C18 C23 H23 119.9
C19B C18B C23B 118.6(3)
C19B C18B C17 118.2(7)
C23B C18B C17 123.0(7)
C20B C19B C18B 121.1(3)
C20B C19B H19B 119.5
C18B C19B H19B 119.5
C21B C20B C19B 119.6(3)
C21B C20B H20B 120.2
C19B C20B H20B 120.2
C22B C21B C20B 120.3(3)
C22B C21B H21B 119.9
C20B C21B H21B 119.9
C21B C22B C23B 120.2(3)
C21B C22B H22B 119.9
C23B C22B H22B 119.9
C22B C23B C18B 120.1(3)
C22B C23B H23B 119.9
C18B C23B H23B 119.9

loop_
_geom_bond_atom_site_label_1
_geom_bond_atom_site_label_2
_geom_bond_distance
C1 O1 1.4382(15)
C1 C16 1.5268(18)
C1 C2 1.5478(17)
C1 C12 1.5759(17)
C2 C6 1.5377(17)
C2 C3 1.5541(17)
C2 H2 1.0000
C3 C13 1.5334(19)
C3 C4 1.5570(19)
C3 H3 1.0000
C4 C5 1.533(2)
C4 H4A 0.9900
C4 H4B 0.9900
C5 C6 1.5251(18)
C5 H5A 0.9900
C5 H5B 0.9900
C6 C7 1.5262(18)
C6 H6 1.0000
C7 C14 1.5299(18)
C7 C8 1.5332(18)
C7 H7 1.0000
C8 O3 1.4174(15)
C8 O2 1.4245(15)
C8 C12 1.5686(17)
C9 O3 1.4298(16)
C9 C10 1.4986(19)
C9 H9A 0.9900
C9 H9B 0.9900
C10 C11 1.3317(19)
C10 C15 1.5012(19)
C11 C12 1.5167(17)
C11 H11 0.9500
C12 O5 1.4371(15)
C13 H13A 0.9800
C13 H13B 0.9800
C13 H13C 0.9800
C14 H14A 0.9800
C14 H14B 0.9800
C14 H14C 0.9800
C15 H15A 0.9800
C15 H15B 0.9800
C15 H15C 0.9800
C16 O4 1.4178(16)
C16 H16A 0.9900
C16 H16B 0.9900
C17 O4 1.4252(16)
C17 C18B 1.465(6)
C17 C18 1.540(5)
C17 H17A 0.9900
C17 H17B 0.9900
C24 Si1 1.8629(14)
C24 H24A 0.9800
C24 H24B 0.9800
C24 H24C 0.9800
C25 Si1 1.8641(14)
C25 H25A 0.9800
C25 H25B 0.9800
C25 H25C 0.9800
C26 C28 1.531(2)
C26 C29 1.5355(19)
C26 C27 1.5365(19)
C26 Si1 1.8948(14)
C27 H27A 0.9800
C27 H27B 0.9800
C27 H27C 0.9800
C28 H28A 0.9800
C28 H28B 0.9800
C28 H28C 0.9800
C29 H29A 0.9800
C29 H29B 0.9800
C29 H29C 0.9800
O1 H1 0.8400
O2 H2A 0.8400
O5 Si1 1.6550(9)
C18 C19 1.391(3)
C18 C23 1.391(4)
C19 C20 1.381(4)
C19 H19 0.9500
C20 C21 1.378(5)
C20 H20 0.9500
C21 C22 1.378(5)
C21 H21 0.9500
C22 C23 1.386(3)
C22 H22 0.9500
C23 H23 0.9500
C18B C19B 1.391(3)
C18B C23B 1.391(4)
C19B C20B 1.381(4)
C19B H19B 0.9500
C20B C21B 1.378(5)
C20B H20B 0.9500
C21B C22B 1.378(5)
C21B H21B 0.9500
C22B C23B 1.386(3)
C22B H22B 0.9500
C23B H23B 0.9500
